data_7048147
loop_
_publ_author_name
'Musina, E. I.'
'Naumov, R. N.'
'Kanunnikov, K. B.'
'Dobrynin, A. B.'
'G\'omez-Ruiz, S'
'L\"onnecke, P'
'Hey-Hawkins, E'
'Karasik, A. A.'
'Sinyashin, O. G.'

_publ_section_title
;
 Chiral [16]-ane P<sub>4</sub>N<sub>2</sub> macrocycles: stereoselective
 synthesis and unexpected intermolecular exchange of endocyclic fragments.
;
_journal_issue 47
_journal_name_full 'Dalton transactions (Cambridge, England : 2003)'
_journal_page_first 16977
_journal_page_last 16984
_journal_paper_doi 10.1039/c8dt03214a
_journal_volume 47
_journal_year 2018
_chemical_formula_moiety 'C62 H82 N2 P4, 4(C6 H6)'
_chemical_formula_sum 'C86 H106 N2 P4'
_chemical_formula_weight 1291.61
_chemical_name_systematic
1,9-bis((R,S)-\a-methylbenzyl)-3,7,11,15-tetramesityl-1,9-diaza-3,7,11,15-(RSSR)-tetraphosphacyclohexadecane
_space_group_IT_number 14
_space_group_name_Hall '-P 2yab'
_space_group_name_H-M_alt 'P 1 21/a 1'
_symmetry_cell_setting monoclinic
_symmetry_Int_Tables_number 14
_symmetry_space_group_name_Hall '-P 2yab'
_symmetry_space_group_name_H-M 'P 1 21/a 1'
_atom_sites_solution_hydrogens geom
_atom_sites_solution_primary direct
_atom_sites_solution_secondary difmap
_audit_creation_method SHELXL-97
_audit_update_record
;
2018-10-24 deposited with the CCDC.
2018-11-14 downloaded from the CCDC.
;
_cell_angle_alpha 90.00
_cell_angle_beta 109.79(4)
_cell_angle_gamma 90.00
_cell_formula_units_Z 2
_cell_length_a 9.601(7)
_cell_length_b 33.967(15)
_cell_length_c 13.081(4)
_cell_measurement_reflns_used 2383
_cell_measurement_temperature 293(2)
_cell_measurement_theta_max 18.94
_cell_measurement_theta_min 2.47
_cell_volume 4014(4)
_computing_cell_refinement 'MolEN, 1994'
_computing_data_collection 'MolEN, 1994'
_computing_data_reduction 'MolEN, 1994'
_computing_molecular_graphics 'SHELXS-97 (Sheldrick, 2008)'
_computing_publication_material 'SHELXS-97 (Sheldrick, 2008)'
_computing_structure_refinement 'SHELXS-97 (Sheldrick, 2008)'
_computing_structure_solution 'SIR, 19921'
_diffrn_ambient_temperature 293(2)
_diffrn_measured_fraction_theta_full 0.976
_diffrn_measured_fraction_theta_max 0.976
_diffrn_measurement_device_type 'Enraf-Nonius CAD-4'
_diffrn_measurement_method \w/2\t
_diffrn_radiation_monochromator graphite
_diffrn_radiation_source 'fine-focus sealed tube'
_diffrn_radiation_type CuK\a
_diffrn_radiation_wavelength 1.54184
_diffrn_reflns_av_R_equivalents 0.0810
_diffrn_reflns_av_sigmaI/netI 0.0417
_diffrn_reflns_limit_h_max 11
_diffrn_reflns_limit_h_min 0
_diffrn_reflns_limit_k_max 42
_diffrn_reflns_limit_k_min 0
_diffrn_reflns_limit_l_max 15
_diffrn_reflns_limit_l_min -16
_diffrn_reflns_number 8490
_diffrn_reflns_theta_full 74.43
_diffrn_reflns_theta_max 74.43
_diffrn_reflns_theta_min 2.60
_exptl_absorpt_coefficient_mu 1.179
_exptl_absorpt_correction_type none
_exptl_crystal_colour colorless
_exptl_crystal_density_diffrn 1.069
_exptl_crystal_density_method 'not measured'
_exptl_crystal_description prismatic
_exptl_crystal_F_000 1392
_exptl_crystal_size_max 0.15
_exptl_crystal_size_mid 0.1
_exptl_crystal_size_min 0.05
_refine_diff_density_max 0.280
_refine_diff_density_min -0.395
_refine_diff_density_rms 0.054
_refine_ls_extinction_method none
_refine_ls_goodness_of_fit_ref 1.076
_refine_ls_hydrogen_treatment mixed
_refine_ls_matrix_type full
_refine_ls_number_parameters 391
_refine_ls_number_reflns 7990
_refine_ls_number_restraints 252
_refine_ls_restrained_S_all 1.066
_refine_ls_R_factor_all 0.1159
_refine_ls_R_factor_gt 0.0642
_refine_ls_shift/su_max 0.000
_refine_ls_shift/su_mean 0.000
_refine_ls_structure_factor_coef Fsqd
_refine_ls_weighting_details 'calc w=1/[\s^2^(Fo^2^)+(0.1183P)^2^+0.5708P] where P=(Fo^2^+2Fc^2^)/3'
_refine_ls_weighting_scheme calc
_refine_ls_wR_factor_gt 0.1796
_refine_ls_wR_factor_ref 0.2146
_reflns_number_gt 5034
_reflns_number_total 7990
_reflns_threshold_expression >2sigma(I)
_cod_data_source_file c8dt03214a2.cif
_cod_data_source_block s14
_cod_depositor_comments
;
The following automatic conversions were performed:

'_symmetry_cell_setting' value 'Monoclinic' changed to 'monoclinic'
according to
/home/data/users/saulius/crontab/automatic-downloads/rss-feeds/RSC/lib/dictionaries/cif_core.dic
dictionary named 'cif_core.dic' version 2.4.2 from 2011-04-26.

Automatic conversion script
Id: cif_fix_values 4973 2017-02-22 13:04:09Z antanas 

 Adding full bibliography for 7048146--7048148.cif.
;
_cod_original_sg_symbol_H-M 'P 21/a'
_cod_database_code 7048147

loop_
_symmetry_equiv_pos_site_id
_symmetry_equiv_pos_as_xyz
1 x,y,z
2 1/2-x,1/2+y,-z
3 -x,-y,-z
4 1/2+x,1/2-y,z

loop_
_atom_site_label
_atom_site_type_symbol
_atom_site_fract_x
_atom_site_fract_y
_atom_site_fract_z
_atom_site_U_iso_or_equiv
_atom_site_adp_type
_atom_site_occupancy
_atom_site_symmetry_multiplicity
_atom_site_calc_flag
_atom_site_refinement_flags
C60 C 0.1911(6) 0.1840(2) 0.7743(6) 0.186(3) Uani 1 1 d GU
H60 H 0.2937 0.1824 0.7963 0.224 Uiso 1 1 calc R
C61 C 0.1245(9) 0.21135(17) 0.8219(4) 0.187(3) Uani 1 1 d GU
H61 H 0.1826 0.2281 0.8758 0.224 Uiso 1 1 calc R
C62 C -0.0289(10) 0.21369(16) 0.7891(6) 0.202(3) Uani 1 1 d GU
H62 H -0.0735 0.2320 0.8210 0.243 Uiso 1 1 calc R
C63 C -0.1158(6) 0.1887(2) 0.7086(6) 0.195(3) Uani 1 1 d GU
H63 H -0.2184 0.1902 0.6867 0.234 Uiso 1 1 calc R
C64 C -0.0492(9) 0.16126(16) 0.6610(4) 0.183(3) Uani 1 1 d GU
H64 H -0.1073 0.1445 0.6072 0.219 Uiso 1 1 calc R
C65 C 0.1042(10) 0.15892(14) 0.6938(5) 0.174(3) Uani 1 1 d GU
H65 H 0.1488 0.1406 0.6620 0.209 Uiso 1 1 calc R
C50 C 0.5589(8) 0.1772(3) 0.4350(5) 0.220(4) Uani 1 1 d GU
H50 H 0.6157 0.1689 0.3939 0.264 Uiso 1 1 calc R
C51 C 0.5480(8) 0.2171(3) 0.4550(5) 0.216(4) Uani 1 1 d GU
H51 H 0.5975 0.2355 0.4272 0.259 Uiso 1 1 calc R
C52 C 0.4630(10) 0.22944(17) 0.5164(7) 0.237(4) Uani 1 1 d GU
H52 H 0.4557 0.2561 0.5298 0.284 Uiso 1 1 calc R
C53 C 0.3890(8) 0.2019(3) 0.5579(6) 0.268(5) Uani 1 1 d GU
H53 H 0.3322 0.2102 0.5990 0.321 Uiso 1 1 calc R
C54 C 0.4000(9) 0.1621(3) 0.5379(7) 0.271(5) Uani 1 1 d GU
H54 H 0.3505 0.1437 0.5657 0.325 Uiso 1 1 calc R
C55 C 0.4849(10) 0.14969(19) 0.4765(6) 0.248(5) Uani 1 1 d GU
H55 H 0.4922 0.1230 0.4631 0.298 Uiso 1 1 calc R
C2 C 1.0261(3) 0.12137(8) 0.0282(2) 0.0593(6) Uani 1 1 d U
H211 H 0.9670 0.1123 -0.0438 0.071 Uiso 1 1 calc R
H212 H 1.0432 0.1494 0.0243 0.071 Uiso 1 1 calc R
C4 C 0.8059(3) 0.07051(8) 0.0567(2) 0.0634(7) Uani 1 1 d U
H41 H 0.7117 0.0724 0.0687 0.076 Uiso 1 1 calc R
H42 H 0.7871 0.0718 -0.0208 0.076 Uiso 1 1 calc R
C5 C 0.8799(3) 0.03146(8) 0.1012(2) 0.0604(7) Uani 1 1 d U
H5A H 0.9780 0.0311 0.0954 0.072 Uiso 1 1 calc R
H5B H 0.8918 0.0298 0.1778 0.072 Uiso 1 1 calc R
C6 C 0.7960(3) -0.00454(8) 0.0441(2) 0.0635(7) Uani 1 1 d U
H6A H 0.7836 -0.0034 -0.0325 0.076 Uiso 1 1 calc R
H6B H 0.6985 -0.0050 0.0510 0.076 Uiso 1 1 calc R
C11 C 0.7801(3) -0.08985(8) 0.0236(2) 0.0564(6) Uani 1 1 d .
H11 H 0.7853 -0.1126 0.0696 0.068 Uiso 1 1 calc R
H12 H 0.6778 -0.0812 -0.0052 0.068 Uiso 1 1 calc R
C17 C 1.2815(3) 0.12132(8) 0.1545(2) 0.0600(7) Uani 1 1 d U
H17 H 1.2332 0.1291 0.2065 0.072 Uiso 1 1 calc R
C18 C 1.4016(3) 0.09268(8) 0.2136(2) 0.0591(6) Uani 1 1 d U
C19 C 1.3652(4) 0.05800(10) 0.2529(3) 0.0765(9) Uani 1 1 d U
H19 H 1.2661 0.0522 0.2401 0.092 Uiso 1 1 calc R
C20 C 1.4718(5) 0.03176(12) 0.3106(3) 0.0998(12) Uani 1 1 d U
H20 H 1.4449 0.0089 0.3384 0.120 Uiso 1 1 calc R
C21 C 1.6191(5) 0.03949(13) 0.3273(4) 0.1027(13) Uani 1 1 d U
H21 H 1.6919 0.0217 0.3655 0.123 Uiso 1 1 calc R
C22 C 1.6563(4) 0.07268(13) 0.2881(4) 0.0975(12) Uani 1 1 d U
H22 H 1.7555 0.0778 0.2992 0.117 Uiso 1 1 calc R
C23 C 1.5508(3) 0.09954(11) 0.2314(3) 0.0789(9) Uani 1 1 d U
H23 H 1.5796 0.1224 0.2050 0.095 Uiso 1 1 calc R
C24 C 1.3367(4) 0.15936(10) 0.1188(3) 0.0900(11) Uani 1 1 d U
H241 H 1.3903 0.1532 0.0708 0.135 Uiso 1 1 calc R
H242 H 1.4008 0.1729 0.1815 0.135 Uiso 1 1 calc R
H243 H 1.2538 0.1758 0.0817 0.135 Uiso 1 1 calc R
C25 C 0.8060(3) 0.15528(8) 0.1105(3) 0.0684(8) Uani 1 1 d U
C26 C 0.7028(4) 0.16883(9) 0.0128(3) 0.0796(9) Uani 1 1 d U
C27 C 0.6160(4) 0.20157(11) 0.0153(5) 0.1045(14) Uani 1 1 d U
H27 H 0.5462 0.2101 -0.0494 0.125 Uiso 1 1 calc R
C28 C 0.6294(5) 0.22165(11) 0.1088(6) 0.1162(17) Uani 1 1 d U
C29 C 0.7318(6) 0.20857(11) 0.2029(5) 0.1086(15) Uani 1 1 d U
H29 H 0.7423 0.2221 0.2669 0.130 Uiso 1 1 calc R
C30 C 0.8217(4) 0.17589(9) 0.2075(4) 0.0846(10) Uani 1 1 d U
C31 C 0.6812(5) 0.15070(12) -0.0948(3) 0.1039(13) Uani 1 1 d U
H311 H 0.7718 0.1522 -0.1104 0.156 Uiso 1 1 calc R
H312 H 0.6046 0.1645 -0.1498 0.156 Uiso 1 1 calc R
H313 H 0.6533 0.1236 -0.0937 0.156 Uiso 1 1 calc R
C32 C 0.5308(7) 0.25638(13) 0.1111(7) 0.186(3) Uani 1 1 d U
H321 H 0.4654 0.2618 0.0387 0.280 Uiso 1 1 calc R
H322 H 0.5911 0.2791 0.1394 0.280 Uiso 1 1 calc R
H323 H 0.4737 0.2502 0.1567 0.280 Uiso 1 1 calc R
C33 C 0.9322(6) 0.16467(13) 0.3157(4) 0.1128(14) Uani 1 1 d U
H331 H 0.8813 0.1591 0.3658 0.169 Uiso 1 1 calc R
H332 H 1.0000 0.1860 0.3431 0.169 Uiso 1 1 calc R
H333 H 0.9858 0.1417 0.3074 0.169 Uiso 1 1 calc R
C34 C 0.8731(3) -0.05299(8) 0.2376(2) 0.0576(6) Uani 1 1 d U
C35 C 0.7378(4) -0.05685(9) 0.2564(2) 0.0678(7) Uani 1 1 d U
C36 C 0.7403(5) -0.05934(10) 0.3629(3) 0.0825(9) Uani 1 1 d U
H36 H 0.6506 -0.0622 0.3747 0.099 Uiso 1 1 calc R
C37 C 0.8679(6) -0.05778(11) 0.4522(3) 0.0893(11) Uani 1 1 d U
C38 C 0.9968(5) -0.05415(12) 0.4318(3) 0.0969(12) Uani 1 1 d U
H38 H 1.0845 -0.0529 0.4907 0.116 Uiso 1 1 calc R
C39 C 1.0053(4) -0.05212(10) 0.3275(3) 0.0761(9) Uani 1 1 d U
C40 C 0.5909(4) -0.05801(14) 0.1686(3) 0.0959(12) Uani 1 1 d U
H401 H 0.5867 -0.0803 0.1224 0.144 Uiso 1 1 calc R
H402 H 0.5769 -0.0343 0.1264 0.144 Uiso 1 1 calc R
H403 H 0.5144 -0.0602 0.2001 0.144 Uiso 1 1 calc R
C41 C 0.8609(7) -0.05896(16) 0.5666(3) 0.142(2) Uani 1 1 d U
H411 H 0.9167 -0.0811 0.6050 0.213 Uiso 1 1 calc R
H412 H 0.7597 -0.0614 0.5629 0.213 Uiso 1 1 calc R
H413 H 0.9020 -0.0351 0.6041 0.213 Uiso 1 1 calc R
C42 C 1.1559(4) -0.04905(16) 0.3154(4) 0.1162(15) Uani 1 1 d U
H421 H 1.2131 -0.0720 0.3459 0.174 Uiso 1 1 calc R
H422 H 1.2059 -0.0260 0.3529 0.174 Uiso 1 1 calc R
H423 H 1.1446 -0.0471 0.2398 0.174 Uiso 1 1 calc R
N1 N 1.1675(2) 0.10041(6) 0.06550(17) 0.0530(5) Uani 1 1 d U
P3 P 0.92694(8) 0.111834(19) 0.12549(6) 0.0569(2) Uani 1 1 d .
P7 P 0.89744(8) -0.04970(2) 0.10403(6) 0.0555(2) Uani 1 1 d .

loop_
_atom_site_aniso_label
_atom_site_aniso_U_11
_atom_site_aniso_U_22
_atom_site_aniso_U_33
_atom_site_aniso_U_23
_atom_site_aniso_U_13
_atom_site_aniso_U_12
C60 0.186(7) 0.161(7) 0.215(8) 0.048(6) 0.071(6) 0.026(6)
C61 0.206(8) 0.161(7) 0.183(6) -0.026(5) 0.051(6) 0.016(6)
C62 0.227(10) 0.184(8) 0.192(7) -0.026(6) 0.066(7) 0.009(7)
C63 0.196(8) 0.201(8) 0.195(8) 0.010(6) 0.074(7) -0.003(7)
C64 0.228(9) 0.138(6) 0.199(7) 0.007(5) 0.094(7) 0.016(6)
C65 0.231(9) 0.097(4) 0.213(8) 0.020(5) 0.099(7) 0.023(5)
C50 0.251(9) 0.259(11) 0.186(7) -0.099(8) 0.121(6) -0.071(8)
C51 0.259(10) 0.230(10) 0.197(7) -0.015(7) 0.126(7) -0.030(8)
C52 0.329(12) 0.175(7) 0.258(9) 0.035(7) 0.167(8) 0.032(8)
C53 0.354(13) 0.204(10) 0.336(11) -0.007(10) 0.236(10) -0.001(10)
C54 0.360(13) 0.207(10) 0.325(12) -0.049(9) 0.221(10) -0.074(10)
C55 0.318(12) 0.239(10) 0.233(9) -0.123(8) 0.152(8) -0.088(9)
C2 0.0585(15) 0.0520(14) 0.0687(16) 0.0009(12) 0.0234(13) 0.0044(12)
C4 0.0638(17) 0.0520(15) 0.0730(18) 0.0035(13) 0.0212(14) -0.0033(12)
C5 0.0651(16) 0.0502(14) 0.0652(16) 0.0001(12) 0.0212(13) -0.0020(12)
C6 0.0713(18) 0.0552(15) 0.0596(15) -0.0006(12) 0.0164(13) -0.0077(13)
C11 0.0619(15) 0.0524(14) 0.0600(15) -0.0048(12) 0.0274(12) -0.0061(12)
C17 0.0603(15) 0.0544(14) 0.0674(16) -0.0130(12) 0.0241(13) -0.0058(12)
C18 0.0566(15) 0.0613(15) 0.0607(15) -0.0112(13) 0.0214(12) -0.0059(12)
C19 0.0673(19) 0.080(2) 0.080(2) 0.0091(17) 0.0219(16) -0.0065(16)
C20 0.095(3) 0.084(2) 0.102(3) 0.019(2) 0.010(2) -0.003(2)
C21 0.078(2) 0.091(3) 0.112(3) -0.003(2) -0.003(2) 0.012(2)
C22 0.060(2) 0.099(3) 0.125(3) -0.010(2) 0.021(2) 0.0068(19)
C23 0.0602(18) 0.084(2) 0.094(2) -0.0063(18) 0.0280(16) -0.0078(16)
C24 0.087(2) 0.0628(19) 0.111(3) -0.0073(18) 0.022(2) -0.0154(17)
C25 0.0628(17) 0.0466(14) 0.108(2) -0.0019(15) 0.0457(17) -0.0041(12)
C26 0.0631(18) 0.0577(17) 0.124(3) 0.0128(19) 0.0392(19) 0.0053(14)
C27 0.075(2) 0.066(2) 0.183(4) 0.031(3) 0.057(3) 0.0116(18)
C28 0.099(3) 0.054(2) 0.231(6) 0.012(3) 0.102(4) 0.007(2)
C29 0.124(3) 0.059(2) 0.185(5) -0.021(3) 0.107(4) -0.007(2)
C30 0.096(2) 0.0538(17) 0.127(3) -0.0095(18) 0.069(2) -0.0081(16)
C31 0.089(3) 0.091(3) 0.112(3) 0.024(2) 0.009(2) 0.019(2)
C32 0.167(5) 0.070(3) 0.388(10) 0.027(4) 0.180(6) 0.041(3)
C33 0.146(4) 0.094(3) 0.112(3) -0.042(3) 0.061(3) -0.009(3)
C34 0.0658(16) 0.0516(14) 0.0527(14) -0.0014(11) 0.0164(12) 0.0010(12)
C35 0.0758(19) 0.0691(18) 0.0620(16) -0.0035(14) 0.0277(15) 0.0013(15)
C36 0.106(3) 0.076(2) 0.077(2) 0.0031(17) 0.046(2) 0.0070(19)
C37 0.132(3) 0.076(2) 0.0589(18) 0.0073(15) 0.032(2) 0.009(2)
C38 0.114(3) 0.098(3) 0.0602(19) 0.0045(19) 0.006(2) -0.001(2)
C39 0.077(2) 0.077(2) 0.0632(17) 0.0011(15) 0.0083(15) -0.0043(16)
C40 0.0620(19) 0.149(4) 0.082(2) -0.010(2) 0.0305(17) -0.007(2)
C41 0.223(6) 0.140(4) 0.068(2) 0.015(3) 0.056(3) 0.023(4)
C42 0.063(2) 0.166(4) 0.096(3) 0.010(3) -0.004(2) -0.013(3)
N1 0.0532(12) 0.0489(11) 0.0580(12) -0.0060(9) 0.0205(10) -0.0028(9)
P3 0.0582(4) 0.0469(3) 0.0681(4) -0.0029(3) 0.0247(3) 0.0004(3)
P7 0.0579(4) 0.0501(4) 0.0593(4) -0.0041(3) 0.0210(3) -0.0049(3)

loop_
_atom_type_symbol
_atom_type_description
_atom_type_scat_dispersion_real
_atom_type_scat_dispersion_imag
_atom_type_scat_source
C C 0.0181 0.0091 'International Tables Vol C Tables 4.2.6.8 and 6.1.1.4'
N N 0.0311 0.0180 'International Tables Vol C Tables 4.2.6.8 and 6.1.1.4'
P P 0.2955 0.4335 'International Tables Vol C Tables 4.2.6.8 and 6.1.1.4'
H H 0.0000 0.0000 'International Tables Vol C Tables 4.2.6.8 and 6.1.1.4'

loop_
_geom_angle_atom_site_label_1
_geom_angle_atom_site_label_2
_geom_angle_atom_site_label_3
_geom_angle
_geom_angle_site_symmetry_1
C61 C60 C65 120.0 .
C60 C61 C62 120.0 .
C61 C62 C63 120.0 .
C64 C63 C62 120.0 .
C63 C64 C65 120.0 .
C64 C65 C60 120.0 .
C51 C50 C55 120.0 .
C50 C51 C52 120.0 .
C53 C52 C51 120.0 .
C52 C53 C54 120.0 .
C55 C54 C53 120.0 .
C54 C55 C50 120.0 .
N1 C2 P3 108.61(18) .
C5 C4 P3 109.8(2) .
C6 C5 C4 114.4(2) .
C5 C6 P7 110.2(2) .
N1 C11 P7 109.02(18) 3_755
N1 C17 C18 109.1(2) .
N1 C17 C24 113.9(2) .
C18 C17 C24 114.7(3) .
C19 C18 C23 117.2(3) .
C19 C18 C17 119.8(3) .
C23 C18 C17 122.9(3) .
C20 C19 C18 121.6(3) .
C19 C20 C21 119.7(4) .
C22 C21 C20 119.5(4) .
C21 C22 C23 121.5(4) .
C22 C23 C18 120.4(3) .
C26 C25 C30 118.9(3) .
C26 C25 P3 125.7(3) .
C30 C25 P3 115.4(3) .
C27 C26 C25 118.9(4) .
C27 C26 C31 117.4(4) .
C25 C26 C31 123.7(3) .
C28 C27 C26 122.8(4) .
C29 C28 C27 117.7(4) .
C29 C28 C32 119.9(6) .
C27 C28 C32 122.3(6) .
C28 C29 C30 123.0(5) .
C29 C30 C25 118.7(4) .
C29 C30 C33 118.1(4) .
C25 C30 C33 123.2(3) .
C35 C34 C39 118.7(3) .
C35 C34 P7 126.3(2) .
C39 C34 P7 115.0(2) .
C36 C35 C34 118.6(3) .
C36 C35 C40 117.6(3) .
C34 C35 C40 123.9(3) .
C37 C36 C35 123.8(4) .
C38 C37 C36 116.4(3) .
C38 C37 C41 122.8(4) .
C36 C37 C41 120.7(5) .
C37 C38 C39 123.7(4) .
C38 C39 C34 118.8(3) .
C38 C39 C42 118.7(3) .
C34 C39 C42 122.5(3) .
C11 N1 C2 112.6(2) 3_755
C11 N1 C17 112.5(2) 3_755
C2 N1 C17 112.6(2) .
C25 P3 C4 106.60(14) .
C25 P3 C2 103.74(13) .
C4 P3 C2 100.52(14) .
C34 P7 C6 103.61(13) .
C34 P7 C11 104.22(12) .
C6 P7 C11 103.82(13) .

loop_
_geom_bond_atom_site_label_1
_geom_bond_atom_site_label_2
_geom_bond_distance
_geom_bond_site_symmetry_2
C60 C61 1.3900 .
C60 C65 1.3900 .
C61 C62 1.3900 .
C62 C63 1.3900 .
C63 C64 1.3900 .
C64 C65 1.3900 .
C50 C51 1.3900 .
C50 C55 1.3900 .
C51 C52 1.3900 .
C52 C53 1.3900 .
C53 C54 1.3900 .
C54 C55 1.3900 .
C2 N1 1.462(3) .
C2 P3 1.859(3) .
C4 C5 1.524(4) .
C4 P3 1.850(3) .
C5 C6 1.515(4) .
C6 P7 1.843(3) .
C11 N1 1.462(3) 3_755
C11 P7 1.853(3) .
C17 N1 1.481(3) .
C17 C18 1.507(4) .
C17 C24 1.529(4) .
C18 C19 1.377(4) .
C18 C23 1.392(4) .
C19 C20 1.374(5) .
C20 C21 1.381(6) .
C21 C22 1.336(6) .
C22 C23 1.378(5) .
C25 C26 1.403(5) .
C25 C30 1.412(5) .
C25 P3 1.847(3) .
C26 C27 1.396(5) .
C26 C31 1.485(5) .
C27 C28 1.368(7) .
C28 C29 1.364(7) .
C28 C32 1.519(5) .
C29 C30 1.395(5) .
C30 C33 1.503(6) .
C34 C35 1.408(4) .
C34 C39 1.408(4) .
C34 P7 1.843(3) .
C35 C36 1.388(4) .
C35 C40 1.488(5) .
C36 C37 1.378(5) .
C37 C38 1.357(6) .
C37 C41 1.521(5) .
C38 C39 1.396(5) .
C39 C42 1.511(6) .
N1 C11 1.462(3) 3_755
